data_2207397
loop_
_publ_author_name
'Wang, Hai-Bo'
'Pu, Yue-Qing'
'Chen, Jia-Hui'
'Wang, Jin-Tang'

_publ_section_title
1-[(2,6-Dimethylphenyl)aminocarbonylmethyl]-4-{[3-(3-methoxyphenyl)-1,2,4-oxadiazol-5-yl]methyl}piperazine
_journal_coeditor_code WW6429
_journal_issue 11
_journal_name_full 'Acta Crystallographica Section E'
_journal_page_first o3750
_journal_page_last o3751
_journal_paper_doi 10.1107/S1600536805032915
_journal_volume 61
_journal_year 2005
_chemical_formula_iupac 'C24 H29 N5 O3'
_chemical_formula_moiety 'C24 H29 N5 O3'
_chemical_formula_sum 'C24 H29 N5 O3'
_chemical_formula_weight 435.52
_chemical_name_systematic
;
1-[(2,6-Dimethylphenyl)aminocarbonylmethyl]4-{[3-(3-methoxyphenyl)-
1,2,4-oxadiazol-5-yl]methyl}piperazine
;
_space_group_IT_number 14
_symmetry_cell_setting monoclinic
_symmetry_space_group_name_Hall '-P 2ybc'
_symmetry_space_group_name_H-M 'P 1 21/c 1'
_atom_sites_solution_hydrogens geom
_atom_sites_solution_primary direct
_atom_sites_solution_secondary difmap
_cell_angle_alpha 90.00
_cell_angle_beta 91.10(3)
_cell_angle_gamma 90.00
_cell_formula_units_Z 4
_cell_length_a 17.120(3)
_cell_length_b 10.271(2)
_cell_length_c 13.042(3)
_cell_measurement_reflns_used 25
_cell_measurement_temperature 293(2)
_cell_measurement_theta_max 12
_cell_measurement_theta_min 9
_cell_volume 2292.9(8)
_computing_cell_refinement 'CAD-4 Software'
_computing_data_collection 'CAD-4 Software (Enraf--Nonius, 1989)'
_computing_data_reduction 'XCAD4 (Harms & Wocadlo, 1995)'
_computing_molecular_graphics 'SHELXTL (Siemens, 1996)'
_computing_publication_material SHELXL97
_computing_structure_refinement 'SHELXL97 (Sheldrick, 1997)'
_computing_structure_solution 'SHELXS97 (Sheldrick, 1997)'
_diffrn_ambient_temperature 293(2)
_diffrn_measured_fraction_theta_full 0.996
_diffrn_measured_fraction_theta_max 0.996
_diffrn_measurement_device_type 'Enraf--Nonius CAD-4'
_diffrn_measurement_method \w/2\q
_diffrn_radiation_monochromator graphite
_diffrn_radiation_source 'fine-focus sealed tube'
_diffrn_radiation_type MoK\a
_diffrn_radiation_wavelength 0.71073
_diffrn_reflns_av_R_equivalents 0.0317
_diffrn_reflns_av_sigmaI/netI 0.0814
_diffrn_reflns_limit_h_max 20
_diffrn_reflns_limit_h_min -20
_diffrn_reflns_limit_k_max 0
_diffrn_reflns_limit_k_min -12
_diffrn_reflns_limit_l_max 15
_diffrn_reflns_limit_l_min 0
_diffrn_reflns_number 4695
_diffrn_reflns_theta_full 25.98
_diffrn_reflns_theta_max 25.98
_diffrn_reflns_theta_min 1.19
_diffrn_standards_decay_% 0
_diffrn_standards_interval_count 200
_diffrn_standards_interval_time 120
_diffrn_standards_number 3
_exptl_absorpt_coefficient_mu 0.085
_exptl_absorpt_correction_T_max 0.9915
_exptl_absorpt_correction_T_min 0.9666
_exptl_absorpt_correction_type psi-scan
_exptl_absorpt_process_details '(North et al., 1968)'
_exptl_crystal_colour colourless
_exptl_crystal_density_diffrn 1.262
_exptl_crystal_density_method 'not measured'
_exptl_crystal_description block
_exptl_crystal_F_000 928
_exptl_crystal_size_max 0.40
_exptl_crystal_size_mid 0.40
_exptl_crystal_size_min 0.10
_refine_diff_density_max 0.154
_refine_diff_density_min -0.163
_refine_ls_extinction_method none
_refine_ls_goodness_of_fit_ref 0.949
_refine_ls_hydrogen_treatment mixed
_refine_ls_matrix_type full
_refine_ls_number_parameters 295
_refine_ls_number_reflns 4484
_refine_ls_number_restraints 0
_refine_ls_restrained_S_all 0.949
_refine_ls_R_factor_all 0.1570
_refine_ls_R_factor_gt 0.0574
_refine_ls_shift/su_max 0.001
_refine_ls_shift/su_mean 0.000
_refine_ls_structure_factor_coef Fsqd
_refine_ls_weighting_details 'calc w = 1/[\s^2^(Fo^2^)+(0.08P)^2^+0.15P] where P = (Fo^2^+2Fc^2^)/3'
_refine_ls_weighting_scheme calc
_refine_ls_wR_factor_gt 0.1365
_refine_ls_wR_factor_ref 0.1810
_reflns_number_gt 2051
_reflns_number_total 4484
_reflns_threshold_expression I>2\s(I)
_cod_data_source_file ww6429.cif
_cod_data_source_block I
_cod_original_sg_symbol_H-M 'P 21/c'
_cod_database_code 2207397

loop_
_symmetry_equiv_pos_as_xyz
'x, y, z'
'-x, y+1/2, -z+1/2'
'-x, -y, -z'
'x, -y-1/2, z-1/2'

loop_
_atom_site_label
_atom_site_fract_x
_atom_site_fract_y
_atom_site_fract_z
_atom_site_U_iso_or_equiv
_atom_site_adp_type
_atom_site_calc_flag
_atom_site_refinement_flags
_atom_site_occupancy
_atom_site_type_symbol
O1 0.62504(17) -0.4005(3) 1.1594(2) 0.0840(8) Uani d . 1 O
O2 0.58584(13) 0.2310(2) 0.96094(18) 0.0607(6) Uani d . 1 O
O3 1.01782(14) 0.63426(19) 0.74072(19) 0.0636(7) Uani d . 1 O
N1 0.56240(16) 0.1670(3) 1.0516(2) 0.0627(8) Uani d . 1 N
N2 0.62927(14) 0.0306(2) 0.9501(2) 0.0505(7) Uani d . 1 N
N3 0.71048(14) 0.2991(2) 0.82335(19) 0.0474(7) Uani d . 1 N
N4 0.85797(15) 0.4313(2) 0.8194(2) 0.0498(7) Uani d . 1 N
N5 0.99969(16) 0.4167(2) 0.7270(2) 0.0472(7) Uani d . 1 N
C1 0.6357(3) -0.4449(4) 1.0595(4) 0.1028(15) Uani d . 1 C
H1B 0.6501 -0.5352 1.0611 0.154 Uiso calc R 1 H
H1C 0.6764 -0.3954 1.0282 0.154 Uiso calc R 1 H
H1D 0.5880 -0.4346 1.0205 0.154 Uiso calc R 1 H
C2 0.6044(2) -0.2735(4) 1.1732(3) 0.0600(9) Uani d . 1 C
C3 0.5788(2) -0.2416(4) 1.2691(3) 0.0718(11) Uani d . 1 C
H3A 0.5779 -0.3045 1.3204 0.086 Uiso calc R 1 H
C4 0.5547(2) -0.1178(5) 1.2894(3) 0.0794(12) Uani d . 1 C
H4A 0.5361 -0.0979 1.3541 0.095 Uiso calc R 1 H
C5 0.5573(2) -0.0219(4) 1.2157(3) 0.0681(10) Uani d . 1 C
H5B 0.5411 0.0623 1.2308 0.082 Uiso calc R 1 H
C6 0.58403(17) -0.0519(3) 1.1194(2) 0.0490(8) Uani d . 1 C
C7 0.60720(18) -0.1782(3) 1.0978(3) 0.0551(9) Uani d . 1 C
H7A 0.6246 -0.1992 1.0328 0.066 Uiso calc R 1 H
C8 0.58997(17) 0.0491(3) 1.0398(3) 0.0484(8) Uani d . 1 C
C9 0.62509(17) 0.1432(3) 0.9067(3) 0.0514(8) Uani d . 1 C
C10 0.66072(18) 0.1845(3) 0.8093(2) 0.0533(8) Uani d . 1 C
H10A 0.6916 0.1135 0.7825 0.064 Uiso calc R 1 H
H10B 0.6197 0.2041 0.7593 0.064 Uiso calc R 1 H
C11 0.77107(18) 0.2795(3) 0.9026(3) 0.0542(9) Uani d . 1 C
H11A 0.8047 0.2078 0.8835 0.065 Uiso calc R 1 H
H11B 0.7471 0.2578 0.9672 0.065 Uiso calc R 1 H
C12 0.81898(19) 0.4027(3) 0.9148(3) 0.0560(9) Uani d . 1 C
H12A 0.7852 0.4747 0.9327 0.067 Uiso calc R 1 H
H12B 0.8575 0.3915 0.9696 0.067 Uiso calc R 1 H
C13 0.7987(2) 0.4516(3) 0.7394(3) 0.0625(10) Uani d . 1 C
H13A 0.8238 0.4704 0.6750 0.075 Uiso calc R 1 H
H13B 0.7665 0.5257 0.7569 0.075 Uiso calc R 1 H
C14 0.74802(19) 0.3320(3) 0.7272(2) 0.0566(9) Uani d . 1 C
H14A 0.7083 0.3477 0.6746 0.068 Uiso calc R 1 H
H14B 0.7798 0.2593 0.7054 0.068 Uiso calc R 1 H
C15 0.91131(19) 0.5419(3) 0.8295(3) 0.0655(11) Uani d . 1 C
H15A 0.9302 0.5465 0.9000 0.079 Uiso calc R 1 H
H15B 0.8824 0.6212 0.8151 0.079 Uiso calc R 1 H
C16 0.98010(19) 0.5362(3) 0.7604(2) 0.0489(8) Uani d . 1 C
C17 1.06152(18) 0.3914(3) 0.6586(3) 0.0450(8) Uani d . 1 C
C18 1.1386(2) 0.4080(3) 0.6913(3) 0.0572(9) Uani d . 1 C
C19 1.1964(2) 0.3814(3) 0.6207(4) 0.0762(12) Uani d . 1 C
H19A 1.2486 0.3913 0.6401 0.091 Uiso calc R 1 H
C20 1.1779(3) 0.3407(4) 0.5226(4) 0.0801(13) Uani d . 1 C
H20A 1.2175 0.3255 0.4763 0.096 Uiso calc R 1 H
C21 1.1014(2) 0.3226(3) 0.4930(3) 0.0677(10) Uani d . 1 C
H21A 1.0894 0.2942 0.4268 0.081 Uiso calc R 1 H
C22 1.04223(19) 0.3462(3) 0.5604(3) 0.0506(8) Uani d . 1 C
C23 0.9589(2) 0.3230(3) 0.5282(3) 0.0682(10) Uani d . 1 C
H23A 0.9295 0.4019 0.5360 0.102 Uiso calc R 1 H
H23B 0.9370 0.2561 0.5702 0.102 Uiso calc R 1 H
H23C 0.9567 0.2962 0.4577 0.102 Uiso calc R 1 H
C24 1.1595(2) 0.4499(4) 0.7989(3) 0.0806(12) Uani d . 1 C
H24A 1.1234 0.4120 0.8458 0.121 Uiso calc R 1 H
H24B 1.1569 0.5431 0.8036 0.121 Uiso calc R 1 H
H24C 1.2115 0.4213 0.8161 0.121 Uiso calc R 1 H
H5A 0.9669(18) 0.359(3) 0.741(3) 0.065(11) Uiso d . 1 H

loop_
_atom_site_aniso_label
_atom_site_aniso_U_11
_atom_site_aniso_U_22
_atom_site_aniso_U_33
_atom_site_aniso_U_12
_atom_site_aniso_U_13
_atom_site_aniso_U_23
O1 0.111(2) 0.0610(17) 0.079(2) 0.0102(16) 0.0013(16) 0.0171(15)
O2 0.0655(15) 0.0449(13) 0.0723(16) 0.0024(11) 0.0146(12) 0.0022(12)
O3 0.0786(16) 0.0275(12) 0.0855(18) -0.0112(11) 0.0206(14) -0.0051(11)
N1 0.0674(19) 0.0558(18) 0.066(2) -0.0018(15) 0.0191(16) -0.0003(16)
N2 0.0521(16) 0.0413(15) 0.0584(18) -0.0055(13) 0.0049(14) 0.0012(14)
N3 0.0478(15) 0.0433(15) 0.0510(16) 0.0004(12) 0.0022(13) 0.0095(12)
N4 0.0517(16) 0.0347(14) 0.0633(19) -0.0045(12) 0.0124(14) -0.0026(13)
N5 0.0513(16) 0.0270(13) 0.0638(19) -0.0072(12) 0.0122(14) -0.0029(13)
C1 0.161(5) 0.062(3) 0.085(3) 0.005(3) -0.006(3) -0.004(2)
C2 0.061(2) 0.057(2) 0.062(2) -0.0066(18) -0.0023(18) 0.009(2)
C3 0.078(3) 0.081(3) 0.056(2) -0.004(2) 0.002(2) 0.021(2)
C4 0.090(3) 0.099(3) 0.050(2) 0.004(3) 0.009(2) 0.007(2)
C5 0.071(2) 0.070(3) 0.064(3) 0.001(2) 0.004(2) -0.002(2)
C6 0.0424(18) 0.059(2) 0.046(2) -0.0082(15) -0.0003(15) 0.0007(17)
C7 0.0536(19) 0.058(2) 0.054(2) -0.0028(17) 0.0022(16) 0.0032(18)
C8 0.0387(17) 0.049(2) 0.058(2) -0.0074(15) 0.0034(16) -0.0054(17)
C9 0.0453(18) 0.046(2) 0.063(2) -0.0057(16) 0.0028(16) -0.0052(17)
C10 0.0548(19) 0.050(2) 0.055(2) -0.0058(16) -0.0008(16) 0.0017(16)
C11 0.054(2) 0.052(2) 0.057(2) -0.0063(16) 0.0001(17) 0.0091(17)
C12 0.059(2) 0.052(2) 0.058(2) -0.0014(17) 0.0027(18) -0.0007(17)
C13 0.075(2) 0.045(2) 0.068(2) 0.0033(18) 0.015(2) 0.0165(18)
C14 0.058(2) 0.059(2) 0.052(2) 0.0001(18) 0.0030(17) 0.0112(18)
C15 0.067(2) 0.044(2) 0.087(3) -0.0048(17) 0.026(2) -0.0139(19)
C16 0.060(2) 0.0311(17) 0.056(2) -0.0037(16) 0.0035(17) -0.0050(15)
C17 0.0518(19) 0.0222(15) 0.061(2) -0.0030(13) 0.0090(17) 0.0067(15)
C18 0.056(2) 0.0340(17) 0.082(3) -0.0092(16) 0.008(2) 0.0078(18)
C19 0.051(2) 0.057(2) 0.121(4) -0.0046(18) 0.019(2) 0.011(3)
C20 0.085(3) 0.061(3) 0.096(4) 0.013(2) 0.041(3) 0.005(2)
C21 0.088(3) 0.046(2) 0.070(3) 0.009(2) 0.022(2) 0.0041(19)
C22 0.063(2) 0.0305(16) 0.058(2) 0.0032(15) 0.0092(18) 0.0042(15)
C23 0.083(3) 0.052(2) 0.069(3) -0.0010(19) -0.009(2) -0.0013(19)
C24 0.073(3) 0.074(3) 0.095(3) -0.023(2) -0.017(2) 0.008(2)

loop_
_atom_type_symbol
_atom_type_description
_atom_type_scat_dispersion_real
_atom_type_scat_dispersion_imag
_atom_type_scat_source
C C 0.0033 0.0016 'International Tables Vol C Tables 4.2.6.8 and 6.1.1.4'
H H 0.0000 0.0000 'International Tables Vol C Tables 4.2.6.8 and 6.1.1.4'
N N 0.0061 0.0033 'International Tables Vol C Tables 4.2.6.8 and 6.1.1.4'
O O 0.0106 0.0060 'International Tables Vol C Tables 4.2.6.8 and 6.1.1.4'

loop_
_geom_angle_atom_site_label_1
_geom_angle_atom_site_label_2
_geom_angle_atom_site_label_3
_geom_angle
_geom_angle_publ_flag
C2 O1 C1 118.4(3) yes
C9 O2 N1 106.4(2) yes
C8 N1 O2 102.9(2) yes
C9 N2 C8 103.1(3) yes
C14 N3 C10 110.1(2) yes
C14 N3 C11 108.7(2) yes
C10 N3 C11 112.4(2) yes
C12 N4 C13 108.5(2) yes
C12 N4 C15 112.1(3) yes
C13 N4 C15 112.3(3) yes
C16 N5 C17 124.2(3) yes
C16 N5 H5A 114(2) ?
C17 N5 H5A 121(2) ?
O1 C1 H1B 109.5 ?
O1 C1 H1C 109.5 ?
H1B C1 H1C 109.5 ?
O1 C1 H1D 109.5 ?
H1B C1 H1D 109.5 ?
H1C C1 H1D 109.5 ?
O1 C2 C3 115.9(3) yes
O1 C2 C7 124.6(3) yes
C3 C2 C7 119.5(3) ?
C4 C3 C2 120.1(4) ?
C4 C3 H3A 119.9 ?
C2 C3 H3A 119.9 ?
C3 C4 C5 121.2(4) ?
C3 C4 H4A 119.4 ?
C5 C4 H4A 119.4 ?
C4 C5 C6 119.4(4) ?
C4 C5 H5B 120.3 ?
C6 C5 H5B 120.3 ?
C5 C6 C7 119.6(3) ?
C5 C6 C8 120.9(3) yes
C7 C6 C8 119.5(3) yes
C6 C7 C2 120.1(3) ?
C6 C7 H7A 119.9 ?
C2 C7 H7A 119.9 ?
N1 C8 N2 114.3(3) yes
N1 C8 C6 122.6(3) yes
N2 C8 C6 123.0(3) yes
N2 C9 O2 113.4(3) yes
N2 C9 C10 127.8(3) yes
O2 C9 C10 118.7(3) yes
N3 C10 C9 111.8(3) yes
N3 C10 H10A 109.3 ?
C9 C10 H10A 109.3 ?
N3 C10 H10B 109.3 ?
C9 C10 H10B 109.3 ?
H10A C10 H10B 107.9 ?
N3 C11 C12 109.5(3) yes
N3 C11 H11A 109.8 ?
C12 C11 H11A 109.8 ?
N3 C11 H11B 109.8 ?
C12 C11 H11B 109.8 ?
H11A C11 H11B 108.2 ?
N4 C12 C11 109.6(3) yes
N4 C12 H12A 109.7 ?
C11 C12 H12A 109.7 ?
N4 C12 H12B 109.7 ?
C11 C12 H12B 109.7 ?
H12A C12 H12B 108.2 ?
N4 C13 C14 110.5(3) yes
N4 C13 H13A 109.6 ?
C14 C13 H13A 109.6 ?
N4 C13 H13B 109.6 ?
C14 C13 H13B 109.6 ?
H13A C13 H13B 108.1 ?
N3 C14 C13 111.1(3) yes
N3 C14 H14A 109.4 ?
C13 C14 H14A 109.4 ?
N3 C14 H14B 109.4 ?
C13 C14 H14B 109.4 ?
H14A C14 H14B 108.0 ?
N4 C15 C16 114.4(3) yes
N4 C15 H15A 108.7 ?
C16 C15 H15A 108.7 ?
N4 C15 H15B 108.7 ?
C16 C15 H15B 108.7 ?
H15A C15 H15B 107.6 ?
O3 C16 N5 123.0(3) yes
O3 C16 C15 121.2(3) yes
N5 C16 C15 115.7(3) yes
C18 C17 C22 122.0(3) ?
C18 C17 N5 119.9(3) yes
C22 C17 N5 118.1(3) yes
C17 C18 C19 117.1(4) ?
C17 C18 C24 122.0(3) yes
C19 C18 C24 120.9(4) yes
C20 C19 C18 121.4(4) ?
C20 C19 H19A 119.3 ?
C18 C19 H19A 119.3 ?
C21 C20 C19 120.3(4) ?
C21 C20 H20A 119.9 ?
C19 C20 H20A 119.9 ?
C20 C21 C22 120.5(4) ?
C20 C21 H21A 119.8 ?
C22 C21 H21A 119.8 ?
C21 C22 C17 118.7(3) ?
C21 C22 C23 120.1(3) yes
C17 C22 C23 121.1(3) yes
C22 C23 H23A 109.5 ?
C22 C23 H23B 109.5 ?
H23A C23 H23B 109.5 ?
C22 C23 H23C 109.5 ?
H23A C23 H23C 109.5 ?
H23B C23 H23C 109.5 ?
C18 C24 H24A 109.5 ?
C18 C24 H24B 109.5 ?
H24A C24 H24B 109.5 ?
C18 C24 H24C 109.5 ?
H24A C24 H24C 109.5 ?
H24B C24 H24C 109.5 ?

loop_
_geom_bond_atom_site_label_1
_geom_bond_atom_site_label_2
_geom_bond_distance
_geom_bond_publ_flag
O1 C2 1.365(4) yes
O1 C1 1.395(5) yes
O2 C9 1.336(4) yes
O2 N1 1.418(3) yes
O3 C16 1.226(3) yes
N1 C8 1.310(4) yes
N2 C9 1.290(4) yes
N2 C8 1.374(4) yes
N3 C14 1.460(4) yes
N3 C10 1.463(4) yes
N3 C11 1.465(4) yes
N4 C12 1.453(4) yes
N4 C13 1.457(4) yes
N4 C15 1.461(4) yes
N5 C16 1.348(4) yes
N5 C17 1.421(4) yes
N5 H5A 0.84(3) ?
C1 H1B 0.9600 ?
C1 H1C 0.9600 ?
C1 H1D 0.9600 ?
C2 C3 1.373(5) ?
C2 C7 1.389(5) ?
C3 C4 1.364(5) ?
C3 H3A 0.9300 ?
C4 C5 1.377(5) ?
C4 H4A 0.9300 ?
C5 C6 1.380(4) ?
C5 H5B 0.9300 ?
C6 C7 1.387(4) ?
C6 C8 1.472(4) yes
C7 H7A 0.9300 ?
C9 C10 1.482(4) yes
C10 H10A 0.9700 ?
C10 H10B 0.9700 ?
C11 C12 1.515(4) yes
C11 H11A 0.9700 ?
C11 H11B 0.9700 ?
C12 H12A 0.9700 ?
C12 H12B 0.9700 ?
C13 C14 1.510(4) yes
C13 H13A 0.9700 ?
C13 H13B 0.9700 ?
C14 H14A 0.9700 ?
C14 H14B 0.9700 ?
C15 C16 1.497(4) yes
C15 H15A 0.9700 ?
C15 H15B 0.9700 ?
C17 C18 1.389(4) ?
C17 C22 1.396(4) ?
C18 C19 1.393(5) ?
C18 C24 1.504(5) yes
C19 C20 1.376(6) ?
C19 H19A 0.9300 ?
C20 C21 1.372(6) ?
C20 H20A 0.9300 ?
C21 C22 1.375(4) ?
C21 H21A 0.9300 ?
C22 C23 1.499(5) yes
C23 H23A 0.9600 ?
C23 H23B 0.9600 ?
C23 H23C 0.9600 ?
C24 H24A 0.9600 ?
C24 H24B 0.9600 ?
C24 H24C 0.9600 ?

loop_
_geom_hbond_atom_site_label_D
_geom_hbond_atom_site_label_H
_geom_hbond_atom_site_label_A
_geom_hbond_site_symmetry_A
_geom_hbond_distance_DH
_geom_hbond_distance_HA
_geom_hbond_distance_DA
_geom_hbond_angle_DHA
_geom_hbond_publ_flag
N5 H5A N4 . 0.84(3) 2.27(3) 2.734(4) 115(3) yes
C15 H15B Cg4 2_545 0.97 2.79 3.520(4) 133 yes

loop_
_geom_torsion_atom_site_label_1
_geom_torsion_atom_site_label_2
_geom_torsion_atom_site_label_3
_geom_torsion_atom_site_label_4
_geom_torsion
C9 O2 N1 C8 -0.5(3)
C1 O1 C2 C3 166.8(4)
C1 O1 C2 C7 -12.6(6)
O1 C2 C3 C4 -178.0(4)
C7 C2 C3 C4 1.4(6)
C2 C3 C4 C5 -1.7(6)
C3 C4 C5 C6 0.6(6)
C4 C5 C6 C7 0.6(5)
C4 C5 C6 C8 -178.0(3)
C5 C6 C7 C2 -0.8(5)
C8 C6 C7 C2 177.8(3)
O1 C2 C7 C6 179.2(3)
C3 C2 C7 C6 -0.2(5)
O2 N1 C8 N2 0.1(3)
O2 N1 C8 C6 176.0(3)
C9 N2 C8 N1 0.2(4)
C9 N2 C8 C6 -175.6(3)
C5 C6 C8 N1 -8.0(5)
C7 C6 C8 N1 173.4(3)
C5 C6 C8 N2 167.6(3)
C7 C6 C8 N2 -11.1(4)
C8 N2 C9 O2 -0.6(3)
C8 N2 C9 C10 176.7(3)
N1 O2 C9 N2 0.7(4)
N1 O2 C9 C10 -176.8(3)
C14 N3 C10 C9 176.7(3)
C11 N3 C10 C9 55.4(3)
N2 C9 C10 N3 -124.2(3)
O2 C9 C10 N3 52.9(4)
C14 N3 C11 C12 59.2(3)
C10 N3 C11 C12 -178.7(3)
C13 N4 C12 C11 61.2(3)
C15 N4 C12 C11 -174.3(3)
N3 C11 C12 N4 -62.2(3)
C12 N4 C13 C14 -58.9(3)
C15 N4 C13 C14 176.6(3)
C10 N3 C14 C13 179.0(3)
C11 N3 C14 C13 -57.5(3)
N4 C13 C14 N3 58.0(4)
C12 N4 C15 C16 150.1(3)
C13 N4 C15 C16 -87.5(3)
C17 N5 C16 O3 -5.6(5)
C17 N5 C16 C15 178.0(3)
N4 C15 C16 O3 160.8(3)
N4 C15 C16 N5 -22.7(5)
C16 N5 C17 C18 69.4(4)
C16 N5 C17 C22 -112.4(3)
C22 C17 C18 C19 1.9(4)
N5 C17 C18 C19 179.9(3)
C22 C17 C18 C24 -176.7(3)
N5 C17 C18 C24 1.3(5)
C17 C18 C19 C20 0.2(5)
C24 C18 C19 C20 178.8(3)
C18 C19 C20 C21 -1.5(6)
C19 C20 C21 C22 0.7(6)
C20 C21 C22 C17 1.3(5)
C20 C21 C22 C23 -178.5(3)
C18 C17 C22 C21 -2.6(4)
N5 C17 C22 C21 179.3(3)
C18 C17 C22 C23 177.1(3)
N5 C17 C22 C23 -0.9(4)

loop_
_cod_related_entry_id
_cod_related_entry_database
_cod_related_entry_code
1 ChemSpider 21126976
